data_4108582
loop_
_publ_author_name
'Bruce H. Lipshutz'
'Benjamin Amorelli'
'John B. Unger'

_publ_section_title
;
 CuH-Catalyzed Enantioselective Intramolecular Reductive Aldol Reactions
 Generating Three New Contiguous Asymmetric Stereocenters
;
_journal_name_full 'Journal of the American Chemical Society'
_journal_page_first 14378
_journal_page_last 14379
_journal_paper_doi 10.1021/ja8045475
_journal_volume 130
_journal_year 2008
_chemical_absolute_configuration ad
_chemical_formula_sum 'C15 H20 O2'
_chemical_formula_weight 232.31
_chemical_name_systematic
; 
 ? 
;
_space_group_IT_number 19
_symmetry_cell_setting orthorhombic
_symmetry_space_group_name_Hall 'P 2ac 2ab'
_symmetry_space_group_name_H-M 'P 21 21 21'
_atom_sites_solution_hydrogens geom
_atom_sites_solution_primary direct
_atom_sites_solution_secondary difmap
_audit_creation_method SHELXL-97
_cell_angle_alpha 90.00
_cell_angle_beta 90.00
_cell_angle_gamma 90.00
_cell_formula_units_Z 4
_cell_length_a 5.699(2)
_cell_length_b 14.472(5)
_cell_length_c 15.647(6)
_cell_measurement_temperature 296(2)
_cell_volume 1290.5(8)
_computing_structure_refinement 'SHELXL-97 (Sheldrick, 1997)'
_computing_structure_solution 'SHELXS-97 (Sheldrick, 1990)'
_diffrn_ambient_temperature 296(2)
_diffrn_measured_fraction_theta_full 0.950
_diffrn_measured_fraction_theta_max 0.950
_diffrn_measurement_device_type 'CCD area detector'
_diffrn_measurement_method 'Omega Scan'
_diffrn_radiation_monochromator graphite
_diffrn_radiation_source 'fine-focus sealed tube'
_diffrn_radiation_type CuK\a
_diffrn_radiation_wavelength 1.54178
_diffrn_reflns_av_R_equivalents 0.0181
_diffrn_reflns_av_sigmaI/netI 0.0167
_diffrn_reflns_limit_h_max 5
_diffrn_reflns_limit_h_min -5
_diffrn_reflns_limit_k_max 12
_diffrn_reflns_limit_k_min -12
_diffrn_reflns_limit_l_max 14
_diffrn_reflns_limit_l_min -14
_diffrn_reflns_number 3391
_diffrn_reflns_theta_full 46.65
_diffrn_reflns_theta_max 46.65
_diffrn_reflns_theta_min 4.16
_exptl_absorpt_coefficient_mu 0.610
_exptl_absorpt_correction_type none
_exptl_crystal_colour colorless
_exptl_crystal_density_diffrn 1.196
_exptl_crystal_description plate
_exptl_crystal_F_000 504
_exptl_crystal_size_max 0.2
_exptl_crystal_size_mid 0.1
_exptl_crystal_size_min 0.05
_refine_diff_density_max 0.075
_refine_diff_density_min -0.084
_refine_diff_density_rms 0.020
_refine_ls_abs_structure_details 'Flack H D (1983), Acta Cryst. A39, 876-881'
_refine_ls_abs_structure_Flack 0.1(3)
_refine_ls_extinction_coef 0.0040(6)
_refine_ls_extinction_expression Fc^*^=kFc[1+0.001xFc^2^\l^3^/sin(2\q)]^-1/4^
_refine_ls_extinction_method SHELXL
_refine_ls_goodness_of_fit_ref 1.377
_refine_ls_hydrogen_treatment constr
_refine_ls_matrix_type full
_refine_ls_number_parameters 158
_refine_ls_number_reflns 1081
_refine_ls_number_restraints 0
_refine_ls_restrained_S_all 1.377
_refine_ls_R_factor_all 0.0273
_refine_ls_R_factor_gt 0.0263
_refine_ls_shift/su_max 0.011
_refine_ls_shift/su_mean 0.001
_refine_ls_structure_factor_coef Fsqd
_refine_ls_weighting_details 'calc w=1/[\s^2^(Fo^2^)+(0.0439P)^2^+0.0000P] where P=(Fo^2^+2Fc^2^)/3'
_refine_ls_weighting_scheme calc
_refine_ls_wR_factor_gt 0.0692
_refine_ls_wR_factor_ref 0.0703
_reflns_number_gt 1053
_reflns_number_total 1081
_reflns_threshold_expression >2sigma(I)
_cod_data_source_file ja8045475_si_003.cif
_cod_data_source_block lip
_cod_original_cell_volume 1290.6(8)
_cod_database_code 4108582

loop_
_symmetry_equiv_pos_as_xyz
'x, y, z'
'-x+1/2, -y, z+1/2'
'-x, y+1/2, -z+1/2'
'x+1/2, -y+1/2, -z'

loop_
_atom_site_label
_atom_site_type_symbol
_atom_site_fract_x
_atom_site_fract_y
_atom_site_fract_z
_atom_site_U_iso_or_equiv
_atom_site_adp_type
_atom_site_occupancy
_atom_site_symmetry_multiplicity
_atom_site_calc_flag
_atom_site_refinement_flags
C1 C 0.7897(3) 0.30978(14) 0.74219(11) 0.0563(6) Uani 1 1 d .
C2 C 0.7145(3) 0.20960(13) 0.72375(10) 0.0531(5) Uani 1 1 d .
H2 H 0.5556 0.2015 0.7464 0.064 Uiso 1 1 calc R
C3 C 0.7066(4) 0.18769(16) 0.62888(12) 0.0682(6) Uani 1 1 d .
H3 H 0.8662 0.1923 0.6060 0.082 Uiso 1 1 calc R
C4 C 0.5555(4) 0.25802(18) 0.58397(12) 0.0827(7) Uani 1 1 d .
H4A H 0.5608 0.2462 0.5230 0.099 Uiso 1 1 calc R
H4B H 0.3944 0.2502 0.6025 0.099 Uiso 1 1 calc R
C5 C 0.6281(5) 0.35605(18) 0.59998(14) 0.0921(8) Uani 1 1 d .
H5A H 0.5183 0.3976 0.5723 0.110 Uiso 1 1 calc R
H5B H 0.7822 0.3666 0.5755 0.110 Uiso 1 1 calc R
C6 C 0.6347(4) 0.37623(14) 0.69405(12) 0.0720(6) Uani 1 1 d .
H6A H 0.4766 0.3728 0.7168 0.086 Uiso 1 1 calc R
H6B H 0.6917 0.4387 0.7028 0.086 Uiso 1 1 calc R
C7 C 0.8718(4) 0.14253(14) 0.76944(11) 0.0614(6) Uani 1 1 d .
C8 C 0.7647(5) 0.07021(15) 0.82317(14) 0.0853(7) Uani 1 1 d .
H8A H 0.8805 0.0244 0.8370 0.128 Uiso 1 1 calc R
H8B H 0.6377 0.0417 0.7926 0.128 Uiso 1 1 calc R
H8C H 0.7060 0.0974 0.8749 0.128 Uiso 1 1 calc R
C9 C 0.6163(5) 0.09079(17) 0.61217(15) 0.0972(8) Uani 1 1 d .
H9A H 0.7184 0.0467 0.6390 0.146 Uiso 1 1 calc R
H9B H 0.6124 0.0796 0.5517 0.146 Uiso 1 1 calc R
H9C H 0.4610 0.0847 0.6352 0.146 Uiso 1 1 calc R
C10 C 0.7780(4) 0.33244(13) 0.83622(11) 0.0534(5) Uani 1 1 d .
C11 C 0.9496(4) 0.38331(16) 0.87437(13) 0.0714(6) Uani 1 1 d .
H11 H 1.0803 0.4006 0.8426 0.086 Uiso 1 1 calc R
C12 C 0.9354(5) 0.40946(17) 0.95729(16) 0.0845(7) Uani 1 1 d .
H12 H 1.0552 0.4443 0.9816 0.101 Uiso 1 1 calc R
C13 C 0.7468(5) 0.38494(15) 1.00488(14) 0.0778(6) Uani 1 1 d .
H13 H 0.7356 0.4032 1.0617 0.093 Uiso 1 1 calc R
C14 C 0.5750(4) 0.33359(15) 0.96869(14) 0.0744(6) Uani 1 1 d .
H14 H 0.4465 0.3155 1.0013 0.089 Uiso 1 1 calc R
C15 C 0.5881(4) 0.30832(14) 0.88577(13) 0.0665(6) Uani 1 1 d .
H15 H 0.4669 0.2741 0.8617 0.080 Uiso 1 1 calc R
O1 O 1.0197(2) 0.32494(10) 0.71083(9) 0.0731(5) Uani 1 1 d .
H1 H 1.1000 0.2789 0.7195 0.110 Uiso 1 1 calc R
O2 O 1.0828(3) 0.14803(11) 0.76271(10) 0.0878(5) Uani 1 1 d .

loop_
_atom_site_aniso_label
_atom_site_aniso_U_11
_atom_site_aniso_U_22
_atom_site_aniso_U_33
_atom_site_aniso_U_23
_atom_site_aniso_U_13
_atom_site_aniso_U_12
C1 0.0360(13) 0.0624(14) 0.0706(12) 0.0031(10) 0.0140(10) -0.0017(9)
C2 0.0422(12) 0.0586(15) 0.0584(11) 0.0013(10) 0.0089(9) 0.0029(9)
C3 0.0655(16) 0.0828(16) 0.0564(12) -0.0041(11) -0.0001(10) 0.0069(12)
C4 0.0815(17) 0.104(2) 0.0622(12) 0.0003(12) -0.0026(13) 0.0119(15)
C5 0.0981(19) 0.097(2) 0.0810(16) 0.0233(13) 0.0023(14) 0.0192(15)
C6 0.0720(15) 0.0653(14) 0.0788(14) 0.0148(12) 0.0077(13) 0.0072(11)
C7 0.0549(17) 0.0640(16) 0.0654(13) -0.0076(10) 0.0036(12) 0.0014(13)
C8 0.101(2) 0.0656(15) 0.0894(15) 0.0091(12) -0.0008(15) -0.0037(14)
C9 0.116(2) 0.091(2) 0.0843(15) -0.0291(12) -0.0166(15) 0.0096(15)
C10 0.0461(14) 0.0478(11) 0.0663(12) -0.0029(9) 0.0037(12) 0.0014(10)
C11 0.0584(16) 0.0791(15) 0.0767(15) -0.0070(12) 0.0086(12) -0.0135(12)
C12 0.078(2) 0.0877(17) 0.0872(16) -0.0174(12) -0.0027(15) -0.0203(15)
C13 0.0852(18) 0.0793(15) 0.0690(13) -0.0131(12) -0.0004(16) -0.0004(14)
C14 0.0689(17) 0.0782(15) 0.0762(14) -0.0129(11) 0.0140(13) -0.0017(14)
C15 0.0522(15) 0.0753(14) 0.0721(13) -0.0163(11) 0.0102(12) -0.0085(11)
O1 0.0555(11) 0.0778(11) 0.0861(9) 0.0019(8) 0.0179(9) -0.0073(7)
O2 0.0620(12) 0.0927(12) 0.1088(12) 0.0133(8) -0.0006(9) 0.0157(10)

loop_
_atom_type_symbol
_atom_type_description
_atom_type_scat_dispersion_real
_atom_type_scat_dispersion_imag
_atom_type_scat_source
C C 0.0181 0.0091 'International Tables Vol C Tables 4.2.6.8 and 6.1.1.4'
H H 0.0000 0.0000 'International Tables Vol C Tables 4.2.6.8 and 6.1.1.4'
O O 0.0492 0.0322 'International Tables Vol C Tables 4.2.6.8 and 6.1.1.4'

loop_
_geom_angle_atom_site_label_1
_geom_angle_atom_site_label_2
_geom_angle_atom_site_label_3
_geom_angle
O1 C1 C6 105.69(15)
O1 C1 C10 110.16(17)
C6 C1 C10 108.84(16)
O1 C1 C2 109.78(16)
C6 C1 C2 110.13(17)
C10 C1 C2 112.04(15)
C7 C2 C3 110.37(16)
C7 C2 C1 110.68(15)
C3 C2 C1 112.84(16)
C7 C2 H2 107.6
C3 C2 H2 107.6
C1 C2 H2 107.6
C4 C3 C2 109.38(17)
C4 C3 C9 110.50(19)
C2 C3 C9 111.82(18)
C4 C3 H3 108.3
C2 C3 H3 108.3
C9 C3 H3 108.3
C5 C4 C3 113.80(19)
C5 C4 H4A 108.8
C3 C4 H4A 108.8
C5 C4 H4B 108.8
C3 C4 H4B 108.8
H4A C4 H4B 107.7
C4 C5 C6 110.79(18)
C4 C5 H5A 109.5
C6 C5 H5A 109.5
C4 C5 H5B 109.5
C6 C5 H5B 109.5
H5A C5 H5B 108.1
C5 C6 C1 112.36(18)
C5 C6 H6A 109.1
C1 C6 H6A 109.1
C5 C6 H6B 109.1
C1 C6 H6B 109.1
H6A C6 H6B 107.9
O2 C7 C8 120.5(2)
O2 C7 C2 120.62(18)
C8 C7 C2 118.9(2)
C7 C8 H8A 109.5
C7 C8 H8B 109.5
H8A C8 H8B 109.5
C7 C8 H8C 109.5
H8A C8 H8C 109.5
H8B C8 H8C 109.5
C3 C9 H9A 109.5
C3 C9 H9B 109.5
H9A C9 H9B 109.5
C3 C9 H9C 109.5
H9A C9 H9C 109.5
H9B C9 H9C 109.5
C11 C10 C15 117.07(17)
C11 C10 C1 120.88(18)
C15 C10 C1 121.91(19)
C12 C11 C10 121.9(2)
C12 C11 H11 119.1
C10 C11 H11 119.1
C13 C12 C11 120.1(2)
C13 C12 H12 120.0
C11 C12 H12 120.0
C12 C13 C14 119.2(2)
C12 C13 H13 120.4
C14 C13 H13 120.4
C15 C14 C13 120.7(2)
C15 C14 H14 119.6
C13 C14 H14 119.6
C14 C15 C10 121.1(2)
C14 C15 H15 119.5
C10 C15 H15 119.5
C1 O1 H1 109.5

loop_
_geom_bond_atom_site_label_1
_geom_bond_atom_site_label_2
_geom_bond_distance
C1 O1 1.417(2)
C1 C6 1.508(3)
C1 C10 1.509(2)
C1 C2 1.539(3)
C2 C7 1.502(3)
C2 C3 1.519(3)
C2 H2 0.9800
C3 C4 1.507(3)
C3 C9 1.517(3)
C3 H3 0.9800
C4 C5 1.499(3)
C4 H4A 0.9700
C4 H4B 0.9700
C5 C6 1.501(3)
C5 H5A 0.9700
C5 H5B 0.9700
C6 H6A 0.9700
C6 H6B 0.9700
C7 O2 1.210(2)
C7 C8 1.475(3)
C8 H8A 0.9600
C8 H8B 0.9600
C8 H8C 0.9600
C9 H9A 0.9600
C9 H9B 0.9600
C9 H9C 0.9600
C10 C11 1.362(3)
C10 C15 1.376(2)
C11 C12 1.354(3)
C11 H11 0.9300
C12 C13 1.355(3)
C12 H12 0.9300
C13 C14 1.354(3)
C13 H13 0.9300
C14 C15 1.350(3)
C14 H14 0.9300
C15 H15 0.9300
O1 H1 0.8200

loop_
_geom_torsion_atom_site_label_1
_geom_torsion_atom_site_label_2
_geom_torsion_atom_site_label_3
_geom_torsion_atom_site_label_4
_geom_torsion
O1 C1 C2 C7 62.46(19)
C6 C1 C2 C7 178.43(16)
C10 C1 C2 C7 -60.3(2)
O1 C1 C2 C3 -61.78(19)
C6 C1 C2 C3 54.2(2)
C10 C1 C2 C3 175.49(17)
C7 C2 C3 C4 -177.80(19)
C1 C2 C3 C4 -53.4(2)
C7 C2 C3 C9 59.5(2)
C1 C2 C3 C9 -176.1(2)
C2 C3 C4 C5 54.3(2)
C9 C3 C4 C5 177.9(2)
C3 C4 C5 C6 -55.6(3)
C4 C5 C6 C1 55.2(3)
O1 C1 C6 C5 64.1(2)
C10 C1 C6 C5 -177.63(19)
C2 C1 C6 C5 -54.4(2)
C3 C2 C7 O2 74.3(2)
C1 C2 C7 O2 -51.4(2)
C3 C2 C7 C8 -106.2(2)
C1 C2 C7 C8 128.17(17)
O1 C1 C10 C11 16.3(2)
C6 C1 C10 C11 -99.2(2)
C2 C1 C10 C11 138.82(18)
O1 C1 C10 C15 -168.11(16)
C6 C1 C10 C15 76.4(2)
C2 C1 C10 C15 -45.6(2)
C15 C10 C11 C12 -0.1(3)
C1 C10 C11 C12 175.7(2)
C10 C11 C12 C13 0.1(4)
C11 C12 C13 C14 0.6(4)
C12 C13 C14 C15 -1.2(3)
C13 C14 C15 C10 1.3(3)
C11 C10 C15 C14 -0.6(3)
C1 C10 C15 C14 -176.32(18)
